data_7234502
loop_
_publ_author_name
'Nan Li'
'Honglian Feng'
'Qian Gong'
'Chunxiao Wu'
'Hao Zhou'
'Zhiyan Huang'
'Jun Yang'
'Xiaohua Chen'
'Na Zhao'

_publ_section_title
;
 BINOL-based chiral aggregation-induced emission luminogens and their
 application in detecting copper(ii) ions in aqueous media
;
_journal_name_full 'Journal of Materials Chemistry C'
_journal_page_first 11458
_journal_page_last 11463
_journal_paper_doi 10.1039/C5TC02778K
_journal_volume 3
_journal_year 2015
_chemical_formula_moiety 'C40 H24 Cl2 Cu N6 O2'
_chemical_formula_sum 'C40 H24 Cl2 Cu N6 O2'
_chemical_formula_weight 755.09
_space_group_crystal_system tetragonal
_space_group_IT_number 96
_space_group_name_Hall 'P 4nw 2abw'
_space_group_name_H-M_alt 'P 43 21 2'
_atom_sites_solution_hydrogens geom
_atom_sites_solution_primary iterative
_cell_angle_alpha 90
_cell_angle_beta 90
_cell_angle_gamma 90
_cell_formula_units_Z 8
_cell_length_a 12.79416(14)
_cell_length_b 12.79416(14)
_cell_length_c 44.6986(8)
_cell_measurement_reflns_used 9792
_cell_measurement_temperature 293(2)
_cell_measurement_theta_max 72.0150
_cell_measurement_theta_min 6.9830
_cell_volume 7316.74(17)
_computing_cell_refinement
;
CrysAlisPro, Agilent Technologies,
Version 1.171.36.32 (release 02-08-2013 CrysAlis171 .NET)
(compiled Aug  2 2013,16:46:58)
;
_computing_data_collection
;
CrysAlisPro, Agilent Technologies,
Version 1.171.36.32 (release 02-08-2013 CrysAlis171 .NET)
(compiled Aug  2 2013,16:46:58)
;
_computing_data_reduction
;
CrysAlisPro, Agilent Technologies,
Version 1.171.36.32 (release 02-08-2013 CrysAlis171 .NET)
(compiled Aug  2 2013,16:46:58)
;
_computing_molecular_graphics 'Olex2 (Dolomanov et al., 2009)'
_computing_publication_material 'Olex2 (Dolomanov et al., 2009)'
_computing_structure_refinement 'ShelXL (Sheldrick, 2008)'
_computing_structure_solution
;
Superflip (Palatinus & Chapuis, 2007;Palatinus & van der Lee, 2008;
Palatinus et al., 2012)
;
_diffrn_ambient_temperature 293(2)
_diffrn_detector_area_resol_mean 16.0356
_diffrn_measured_fraction_theta_full 1.000
_diffrn_measured_fraction_theta_max 0.989
_diffrn_measurement_details
;
#__ type_ start__ end____ width___ exp.time_
  1 omega   -3.00   41.00   1.0000   10.0000
omega____ theta____ kappa____ phi______ frames
    -        0.0000  -99.0000 -150.0000 44

#__ type_ start__ end____ width___ exp.time_
  2 omega   -1.00   28.00   1.0000   10.0000
omega____ theta____ kappa____ phi______ frames
    -        0.0000  -99.0000  -30.0000 29

#__ type_ start__ end____ width___ exp.time_
  3 omega   21.00   77.00   1.0000   40.0000
omega____ theta____ kappa____ phi______ frames
    -       55.2272  -57.0000   90.0000 56

#__ type_ start__ end____ width___ exp.time_
  4 omega   66.00  132.00   1.0000   40.0000
omega____ theta____ kappa____ phi______ frames
    -       55.2272 -168.0000  103.0000 66

#__ type_ start__ end____ width___ exp.time_
  5 omega   78.00  121.00   1.0000   40.0000
omega____ theta____ kappa____ phi______ frames
    -       55.2272   57.0000 -180.0000 43

#__ type_ start__ end____ width___ exp.time_
  6 omega  136.00  172.00   1.0000   51.0000
omega____ theta____ kappa____ phi______ frames
    -      110.4544   12.0000    0.0000 36

#__ type_ start__ end____ width___ exp.time_
  7 omega   76.00  123.00   1.0000   51.0000
omega____ theta____ kappa____ phi______ frames
    -      110.4544   12.0000    0.0000 47

#__ type_ start__ end____ width___ exp.time_
  8 omega   38.00   71.00   1.0000   51.0000
omega____ theta____ kappa____ phi______ frames
    -      110.4544  -25.0000   90.0000 33

#__ type_ start__ end____ width___ exp.time_
  9 omega   45.00   92.00   1.0000   51.0000
omega____ theta____ kappa____ phi______ frames
    -      110.4544  -37.0000  120.0000 47

#__ type_ start__ end____ width___ exp.time_
 10 omega   45.00  136.00   1.0000   51.0000
omega____ theta____ kappa____ phi______ frames
    -      110.4544  -91.0000  150.0000 91

#__ type_ start__ end____ width___ exp.time_
 11 omega  -69.00   21.00   1.0000   10.0000
omega____ theta____ kappa____ phi______ frames
    -        0.0000  -57.0000   90.0000 90

#__ type_ start__ end____ width___ exp.time_
 12 omega   34.00  124.00   1.0000   40.0000
omega____ theta____ kappa____ phi______ frames
    -       55.2272   57.0000  -90.0000 90

#__ type_ start__ end____ width___ exp.time_
 13 omega   25.00  125.00   1.0000   40.0000
omega____ theta____ kappa____ phi______ frames
    -       55.2272   77.0000   60.0000 100

#__ type_ start__ end____ width___ exp.time_
 14 omega   89.00  178.00   1.0000   51.0000
omega____ theta____ kappa____ phi______ frames
    -      110.4544   50.0000  120.0000 89

#__ type_ start__ end____ width___ exp.time_
 15 omega   38.00   92.00   1.0000   51.0000
omega____ theta____ kappa____ phi______ frames
    -      110.4544  -37.0000  -30.0000 54
;
_diffrn_measurement_device_type 'Xcalibur, Eos, Gemini'
_diffrn_measurement_method '\w scans'
_diffrn_orient_matrix_UB_11 0.0092665000
_diffrn_orient_matrix_UB_12 0.0455325000
_diffrn_orient_matrix_UB_13 -0.0317881000
_diffrn_orient_matrix_UB_21 0.0253425000
_diffrn_orient_matrix_UB_22 -0.1096281000
_diffrn_orient_matrix_UB_23 -0.0122733000
_diffrn_orient_matrix_UB_31 -0.1173620000
_diffrn_orient_matrix_UB_32 -0.0201311000
_diffrn_orient_matrix_UB_33 -0.0051644000
_diffrn_radiation_monochromator graphite
_diffrn_radiation_type CuK\a
_diffrn_radiation_wavelength 1.54184
_diffrn_reflns_av_R_equivalents 0.0367
_diffrn_reflns_av_unetI/netI 0.0428
_diffrn_reflns_Laue_measured_fraction_full 1.000
_diffrn_reflns_Laue_measured_fraction_max 0.989
_diffrn_reflns_limit_h_max 11
_diffrn_reflns_limit_h_min -15
_diffrn_reflns_limit_k_max 15
_diffrn_reflns_limit_k_min -15
_diffrn_reflns_limit_l_max 54
_diffrn_reflns_limit_l_min -54
_diffrn_reflns_number 27586
_diffrn_reflns_point_group_measured_fraction_full 1.000
_diffrn_reflns_point_group_measured_fraction_max 0.985
_diffrn_reflns_theta_full 67.684
_diffrn_reflns_theta_max 72.038
_diffrn_reflns_theta_min 3.593
_diffrn_source 'Enhance (Cu) X-ray Source'
_exptl_absorpt_coefficient_mu 2.537
_exptl_absorpt_correction_T_max 1.00000
_exptl_absorpt_correction_T_min 0.66312
_exptl_absorpt_correction_type multi-scan
_exptl_absorpt_process_details
;
CrysAlisPro, Agilent Technologies,
Version 1.171.36.32 (release 02-08-2013 CrysAlis171 .NET)
(compiled Aug  2 2013,16:46:58)
Empirical absorption correction using spherical harmonics,
 implemented in SCALE3 ABSPACK scaling algorithm.
;
_exptl_crystal_density_diffrn 1.371
_exptl_crystal_F_000 3080
_refine_diff_density_max 0.231
_refine_diff_density_min -0.245
_refine_diff_density_rms 0.037
_refine_ls_abs_structure_details
;
 Flack x determined using 2028 quotients [(I+)-(I-)]/[(I+)+(I-)]
 (Parsons and Flack (2004), Acta Cryst. A60, s61).
;
_refine_ls_abs_structure_Flack 0.003(7)
_refine_ls_extinction_coef .
_refine_ls_extinction_method none
_refine_ls_goodness_of_fit_ref 0.955
_refine_ls_hydrogen_treatment constr
_refine_ls_matrix_type full
_refine_ls_number_parameters 460
_refine_ls_number_reflns 7101
_refine_ls_number_restraints 0
_refine_ls_restrained_S_all 0.955
_refine_ls_R_factor_all 0.0506
_refine_ls_R_factor_gt 0.0367
_refine_ls_shift/su_max 0.002
_refine_ls_shift/su_mean 0.000
_refine_ls_structure_factor_coef Fsqd
_refine_ls_weighting_details
;
 w=1/[\s^2^(Fo^2^)+(0.0442P)^2^]
 where P=(Fo^2^+2Fc^2^)/3
;
_refine_ls_weighting_scheme calc
_refine_ls_wR_factor_gt 0.0775
_refine_ls_wR_factor_ref 0.0811
_reflns_Friedel_coverage 0.704
_reflns_Friedel_fraction_full 0.999
_reflns_Friedel_fraction_max 0.978
_reflns_number_gt 5722
_reflns_number_total 7101
_reflns_threshold_expression 'I > 2\s(I)'
_cod_data_source_file J-Mater-Chem-C-2015-3-11458.cif
_cod_data_source_block exp_11330
_cod_original_cell_volume 7316.7(2)
_cod_database_code 7234502
_chemical_oxdiff_formula 'C H O N Cu'
_shelx_space_group_comment
;
The symmetry employed for this shelxl refinement is uniquely defined
by the following loop, which should always be used as a source of
symmetry information in preference to the above space-group names.
They are only intended as comments.
;
_reflns_odcompleteness_completeness 99.92
_reflns_odcompleteness_iscentric 1
_reflns_odcompleteness_theta 66.97
_olex2_refinement_description
;
1. Fixed Uiso
 At 1.2 times of:
  All C(H) groups, All C(H,H) groups
2.a Secondary CH2 refined with riding coordinates:
 C29(H29A,H29B), C35(H35A,H35B)
2.b Aromatic/amide H refined with riding coordinates:
 C2(H2), C7(H7), C8(H8), C9(H9), C10(H10), C13(H13), C14(H14), C15(H15),
 C16(H16), C18(H18), C21(H21), C25(H25), C31(H31), C32(H32), C33(H33), C34(H34),
  C37(H37), C38(H38), C39(H39), C40(H40)
;

loop_
_space_group_symop_operation_xyz
'x, y, z'
'-y+1/2, x+1/2, z+3/4'
'-x, -y, z+1/2'
'y+1/2, -x+1/2, z+1/4'
'x+1/2, -y+1/2, -z+1/4'
'-x+1/2, y+1/2, -z+3/4'
'y, x, -z'
'-y, -x, -z+1/2'

loop_
_atom_site_label
_atom_site_type_symbol
_atom_site_fract_x
_atom_site_fract_y
_atom_site_fract_z
_atom_site_U_iso_or_equiv
_atom_site_adp_type
_atom_site_occupancy
_atom_site_site_symmetry_order
_atom_site_calc_flag
_atom_site_refinement_flags_posn
_atom_site_refinement_flags_adp
_atom_site_refinement_flags_occupancy
_atom_site_disorder_assembly
_atom_site_disorder_group
Cu3 Cu 0.76496(4) 0.67693(4) 0.58603(2) 0.03690(14) Uani 1 1 d . . . . .
Cl1 Cl 0.70367(8) 0.60197(8) 0.62838(2) 0.0486(2) Uani 1 1 d . . . . .
Cl2 Cl 0.62984(7) 0.75959(9) 0.55609(2) 0.0490(2) Uani 1 1 d . . . . .
O1 O 0.94013(19) 0.6420(2) 0.60041(5) 0.0398(6) Uani 1 1 d . . . . .
O2 O 0.87054(18) 0.72015(19) 0.54663(5) 0.0378(6) Uani 1 1 d . . . . .
N1 N 1.1189(7) 0.2368(6) 0.63441(14) 0.155(3) Uani 1 1 d . . . . .
N2 N 0.8263(5) 0.3037(4) 0.67688(11) 0.113(2) Uani 1 1 d . . . . .
N3 N 0.9391(6) 1.1756(6) 0.5628(4) 0.317(9) Uani 1 1 d . . . . .
N4 N 0.6267(4) 1.0720(4) 0.55644(12) 0.1006(17) Uani 1 1 d . . . . .
N5 N 0.8135(2) 0.8047(2) 0.60876(6) 0.0363(7) Uani 1 1 d . . . . .
N6 N 0.7654(2) 0.5456(2) 0.56082(6) 0.0374(7) Uani 1 1 d . . . . .
C1 C 0.9551(3) 0.8859(3) 0.54242(8) 0.0403(9) Uani 1 1 d . . . . .
C2 C 1.0463(3) 0.9420(3) 0.54094(9) 0.0465(9) Uani 1 1 d . . . . .
H2 H 1.0427 1.0136 0.5376 0.056 Uiso 1 1 calc R . . . .
C3 C 1.1441(3) 0.8956(3) 0.54431(9) 0.0459(10) Uani 1 1 d . . . . .
C4 C 1.1513(3) 0.7873(3) 0.55065(7) 0.0392(9) Uani 1 1 d . . . . .
C5 C 1.0570(3) 0.7263(3) 0.55159(7) 0.0363(8) Uani 1 1 d . . . . .
C6 C 0.9633(3) 0.7756(3) 0.54639(7) 0.0343(8) Uani 1 1 d . . . . .
C7 C 1.2380(4) 0.9556(4) 0.54332(9) 0.0596(12) Uani 1 1 d . . . . .
H7 H 1.2344 1.0266 0.5390 0.071 Uiso 1 1 calc R . . . .
C8 C 1.3315(4) 0.9112(4) 0.54846(9) 0.0623(13) Uani 1 1 d . . . . .
H8 H 1.3919 0.9516 0.5477 0.075 Uiso 1 1 calc R . . . .
C9 C 1.3383(3) 0.8045(4) 0.55488(9) 0.0571(12) Uani 1 1 d . . . . .
H9 H 1.4033 0.7743 0.5584 0.069 Uiso 1 1 calc R . . . .
C10 C 1.2505(3) 0.7440(3) 0.55612(7) 0.0454(9) Uani 1 1 d . . . . .
H10 H 1.2564 0.6733 0.5606 0.055 Uiso 1 1 calc R . . . .
C11 C 1.0575(3) 0.6127(3) 0.55924(7) 0.0369(8) Uani 1 1 d . . . . .
C12 C 1.1072(3) 0.5382(3) 0.54020(8) 0.0406(9) Uani 1 1 d . . . . .
C13 C 1.1505(3) 0.5660(4) 0.51218(9) 0.0543(11) Uani 1 1 d . . . . .
H13 H 1.1512 0.6358 0.5064 0.065 Uiso 1 1 calc R . . . .
C14 C 1.1914(4) 0.4918(4) 0.49355(9) 0.0688(14) Uani 1 1 d . . . . .
H14 H 1.2208 0.5114 0.4754 0.083 Uiso 1 1 calc R . . . .
C15 C 1.1891(4) 0.3861(4) 0.50184(10) 0.0743(15) Uani 1 1 d . . . . .
H15 H 1.2151 0.3358 0.4888 0.089 Uiso 1 1 calc R . . . .
C16 C 1.1496(4) 0.3565(4) 0.52837(10) 0.0664(14) Uani 1 1 d . . . . .
H16 H 1.1516 0.2864 0.5339 0.080 Uiso 1 1 calc R . . . .
C17 C 1.1049(3) 0.4312(3) 0.54807(8) 0.0477(10) Uani 1 1 d . . . . .
C18 C 1.0555(3) 0.3999(3) 0.57464(9) 0.0487(10) Uani 1 1 d . . . . .
H18 H 1.0575 0.3299 0.5802 0.058 Uiso 1 1 calc R . . . .
C19 C 1.0044(3) 0.4696(3) 0.59262(8) 0.0417(9) Uani 1 1 d . . . . .
C20 C 1.0049(3) 0.5775(3) 0.58409(8) 0.0360(8) Uani 1 1 d . . . . .
C21 C 0.9416(3) 0.4377(3) 0.61849(9) 0.0466(10) Uani 1 1 d . . . . .
H21 H 0.8854 0.4804 0.6235 0.056 Uiso 1 1 calc R . . . .
C22 C 0.9569(4) 0.3538(4) 0.63558(10) 0.0636(13) Uani 1 1 d . . . . .
C23 C 0.8841(5) 0.3257(4) 0.65858(11) 0.0797(16) Uani 1 1 d . . . . .
C24 C 1.0459(6) 0.2881(5) 0.63427(12) 0.094(2) Uani 1 1 d . . . . .
C25 C 0.8499(3) 0.9304(3) 0.54253(8) 0.0461(9) Uani 1 1 d . . . . .
H25 H 0.7965 0.8843 0.5375 0.055 Uiso 1 1 calc R . . . .
C26 C 0.8199(4) 1.0264(3) 0.54866(11) 0.0617(12) Uani 1 1 d . . . . .
C27 C 0.8880(6) 1.1087(5) 0.5567(3) 0.163(5) Uani 1 1 d . . . . .
C28 C 0.7104(5) 1.0514(4) 0.55262(12) 0.0713(15) Uani 1 1 d . . . . .
C29 C 0.9818(3) 0.7194(3) 0.61981(8) 0.0472(10) Uani 1 1 d . . . . .
H29A H 1.0473 0.7452 0.6118 0.057 Uiso 1 1 calc R . . . .
H29B H 0.9956 0.6890 0.6393 0.057 Uiso 1 1 calc R . . . .
C30 C 0.9062(3) 0.8077(3) 0.62296(7) 0.0414(9) Uani 1 1 d . . . . .
C31 C 0.9351(3) 0.8918(4) 0.64095(10) 0.0569(12) Uani 1 1 d . . . . .
H31 H 0.9991 0.8922 0.6508 0.068 Uiso 1 1 calc R . . . .
C32 C 0.8673(4) 0.9738(4) 0.64383(11) 0.0658(13) Uani 1 1 d . . . . .
H32 H 0.8852 1.0312 0.6555 0.079 Uiso 1 1 calc R . . . .
C33 C 0.7726(4) 0.9710(4) 0.62940(10) 0.0564(11) Uani 1 1 d . . . . .
H33 H 0.7256 1.0261 0.6312 0.068 Uiso 1 1 calc R . . . .
C34 C 0.7486(3) 0.8853(3) 0.61228(8) 0.0471(9) Uani 1 1 d . . . . .
H34 H 0.6842 0.8833 0.6027 0.057 Uiso 1 1 calc R . . . .
C35 C 0.8530(3) 0.6498(3) 0.52234(7) 0.0409(9) Uani 1 1 d . . . . .
H35A H 0.9181 0.6379 0.5117 0.049 Uiso 1 1 calc R . . . .
H35B H 0.8034 0.6803 0.5084 0.049 Uiso 1 1 calc R . . . .
C36 C 0.8116(3) 0.5485(3) 0.53359(7) 0.0407(9) Uani 1 1 d . . . . .
C37 C 0.8201(4) 0.4613(4) 0.51630(10) 0.0662(14) Uani 1 1 d . . . . .
H37 H 0.8541 0.4645 0.4979 0.079 Uiso 1 1 calc R . . . .
C38 C 0.7782(5) 0.3688(4) 0.52606(11) 0.0792(17) Uani 1 1 d . . . . .
H38 H 0.7818 0.3093 0.5142 0.095 Uiso 1 1 calc R . . . .
C39 C 0.7308(4) 0.3650(4) 0.55353(10) 0.0680(13) Uani 1 1 d . . . . .
H39 H 0.7031 0.3027 0.5608 0.082 Uiso 1 1 calc R . . . .
C40 C 0.7253(3) 0.4554(3) 0.57001(9) 0.0513(10) Uani 1 1 d . . . . .
H40 H 0.6919 0.4535 0.5885 0.062 Uiso 1 1 calc R . . . .

loop_
_atom_site_aniso_label
_atom_site_aniso_U_11
_atom_site_aniso_U_22
_atom_site_aniso_U_33
_atom_site_aniso_U_23
_atom_site_aniso_U_13
_atom_site_aniso_U_12
Cu3 0.0356(3) 0.0407(3) 0.0344(2) -0.0038(2) -0.0004(2) -0.0016(3)
Cl1 0.0483(6) 0.0583(6) 0.0392(4) 0.0006(4) 0.0067(4) -0.0036(5)
Cl2 0.0323(5) 0.0646(7) 0.0502(4) 0.0030(4) -0.0052(4) 0.0043(5)
O1 0.0353(14) 0.0387(14) 0.0454(13) -0.0065(11) 0.0039(11) 0.0011(12)
O2 0.0325(13) 0.0371(14) 0.0438(12) -0.0079(10) 0.0012(10) -0.0018(12)
N1 0.228(8) 0.137(6) 0.101(4) 0.032(4) 0.006(5) 0.118(6)
N2 0.147(5) 0.117(4) 0.074(3) 0.027(3) 0.012(3) -0.042(4)
N3 0.122(6) 0.063(4) 0.77(3) -0.112(10) -0.029(12) -0.004(5)
N4 0.081(3) 0.118(5) 0.103(4) 0.012(3) 0.000(3) 0.060(3)
N5 0.0373(17) 0.0366(17) 0.0350(14) -0.0049(12) 0.0027(12) 0.0007(14)
N6 0.0389(17) 0.0355(16) 0.0378(14) -0.0042(12) -0.0041(13) -0.0024(15)
C1 0.041(2) 0.039(2) 0.0402(18) -0.0017(16) 0.0006(16) 0.0005(19)
C2 0.048(3) 0.035(2) 0.057(2) -0.0002(18) 0.0039(19) -0.001(2)
C3 0.042(2) 0.051(2) 0.0445(19) -0.0038(17) 0.0082(17) -0.012(2)
C4 0.036(2) 0.050(2) 0.0317(16) -0.0036(15) 0.0045(14) -0.0021(18)
C5 0.0321(19) 0.041(2) 0.0354(16) -0.0034(15) 0.0047(14) 0.0039(18)
C6 0.0323(19) 0.038(2) 0.0329(16) -0.0022(15) 0.0006(13) -0.0034(17)
C7 0.052(3) 0.062(3) 0.064(3) 0.000(2) 0.016(2) -0.019(3)
C8 0.044(3) 0.084(4) 0.058(2) -0.011(2) 0.014(2) -0.026(3)
C9 0.034(2) 0.095(4) 0.0426(19) -0.003(2) 0.0045(16) -0.002(2)
C10 0.035(2) 0.062(3) 0.0402(17) -0.0020(18) 0.0049(15) -0.001(2)
C11 0.0331(19) 0.038(2) 0.0400(17) -0.0017(15) -0.0047(15) 0.0054(17)
C12 0.032(2) 0.048(2) 0.0414(18) -0.0016(16) -0.0038(15) 0.0098(19)
C13 0.058(3) 0.058(3) 0.047(2) 0.0006(19) 0.0044(19) 0.020(2)
C14 0.078(4) 0.082(4) 0.047(2) -0.005(2) 0.013(2) 0.034(3)
C15 0.092(4) 0.078(4) 0.052(2) -0.014(2) 0.004(3) 0.044(3)
C16 0.083(4) 0.055(3) 0.061(3) -0.011(2) -0.010(2) 0.030(3)
C17 0.047(2) 0.050(3) 0.046(2) -0.0055(17) -0.0042(18) 0.011(2)
C18 0.054(3) 0.040(2) 0.052(2) -0.0013(18) -0.0063(19) 0.007(2)
C19 0.040(2) 0.043(2) 0.042(2) -0.0021(16) -0.0033(15) 0.0030(19)
C20 0.0280(18) 0.041(2) 0.0397(17) -0.0046(16) -0.0017(15) 0.0053(16)
C21 0.048(2) 0.044(2) 0.048(2) -0.0006(18) -0.0049(18) -0.0049(19)
C22 0.093(4) 0.045(3) 0.053(2) 0.007(2) -0.004(2) 0.003(3)
C23 0.112(5) 0.066(3) 0.061(3) 0.015(3) 0.000(3) -0.016(3)
C24 0.144(6) 0.074(4) 0.065(3) 0.020(3) -0.001(4) 0.037(4)
C25 0.050(3) 0.043(2) 0.0455(19) 0.0019(17) -0.0060(18) 0.003(2)
C26 0.061(3) 0.038(2) 0.086(3) 0.006(2) -0.009(3) 0.009(3)
C27 0.093(6) 0.043(4) 0.353(14) -0.038(6) 0.023(8) 0.020(4)
C28 0.085(4) 0.056(3) 0.073(3) 0.007(2) -0.007(3) 0.034(3)
C29 0.042(2) 0.058(3) 0.0422(19) -0.0109(18) -0.0068(17) 0.009(2)
C30 0.038(2) 0.048(2) 0.0379(17) -0.0087(16) 0.0032(15) -0.0021(18)
C31 0.038(2) 0.062(3) 0.070(3) -0.024(2) -0.003(2) 0.001(2)
C32 0.060(3) 0.056(3) 0.081(3) -0.031(2) 0.007(3) -0.005(3)
C33 0.051(3) 0.048(3) 0.070(3) -0.010(2) 0.004(2) 0.009(2)
C34 0.040(2) 0.053(2) 0.048(2) -0.0003(18) 0.0035(17) 0.007(2)
C35 0.045(2) 0.047(2) 0.0304(16) -0.0017(15) -0.0050(15) -0.0017(19)
C36 0.045(2) 0.039(2) 0.0374(17) -0.0058(15) -0.0050(16) -0.002(2)
C37 0.099(4) 0.054(3) 0.047(2) -0.0128(19) 0.016(2) -0.012(3)
C38 0.130(5) 0.040(3) 0.068(3) -0.020(2) 0.009(3) -0.017(3)
C39 0.094(4) 0.045(2) 0.065(3) -0.004(2) 0.002(3) -0.018(3)
C40 0.059(3) 0.050(2) 0.045(2) 0.0008(18) 0.0008(19) -0.012(2)

loop_
_atom_type_symbol
_atom_type_description
_atom_type_scat_dispersion_real
_atom_type_scat_dispersion_imag
_atom_type_scat_source
C C 0.0181 0.0091 'International Tables Vol C Tables 4.2.6.8 and 6.1.1.4'
H H 0.0000 0.0000 'International Tables Vol C Tables 4.2.6.8 and 6.1.1.4'
Cl Cl 0.3639 0.7018 'International Tables Vol C Tables 4.2.6.8 and 6.1.1.4'
Cu Cu -1.9646 0.5888 'International Tables Vol C Tables 4.2.6.8 and 6.1.1.4'
N N 0.0311 0.0180 'International Tables Vol C Tables 4.2.6.8 and 6.1.1.4'
O O 0.0492 0.0322 'International Tables Vol C Tables 4.2.6.8 and 6.1.1.4'

loop_
_geom_angle_atom_site_label_1
_geom_angle_atom_site_label_2
_geom_angle_atom_site_label_3
_geom_angle
_geom_angle_site_symmetry_1
_geom_angle_site_symmetry_3
Cl1 Cu3 Cl2 113.51(4) . .
Cl1 Cu3 O1 91.19(7) . .
Cl1 Cu3 O2 162.07(7) . .
O1 Cu3 Cl2 154.59(7) . .
O2 Cu3 Cl2 83.73(6) . .
O2 Cu3 O1 72.34(8) . .
N5 Cu3 Cl1 91.65(8) . .
N5 Cu3 Cl2 98.27(9) . .
N5 Cu3 O1 74.10(11) . .
N5 Cu3 O2 90.57(10) . .
N5 Cu3 N6 161.84(13) . .
N6 Cu3 Cl1 96.59(9) . .
N6 Cu3 Cl2 93.25(9) . .
N6 Cu3 O1 89.53(11) . .
N6 Cu3 O2 76.73(11) . .
C20 O1 Cu3 122.5(2) . .
C20 O1 C29 121.0(3) . .
C29 O1 Cu3 112.8(2) . .
C6 O2 Cu3 129.55(19) . .
C6 O2 C35 116.9(3) . .
C35 O2 Cu3 109.9(2) . .
C30 N5 Cu3 122.1(3) . .
C34 N5 Cu3 119.5(3) . .
C34 N5 C30 118.1(3) . .
C36 N6 Cu3 118.6(3) . .
C40 N6 Cu3 123.2(3) . .
C40 N6 C36 118.1(3) . .
C2 C1 C6 117.5(4) . .
C2 C1 C25 125.4(4) . .
C6 C1 C25 117.0(4) . .
C1 C2 H2 118.8 . .
C1 C2 C3 122.4(4) . .
C3 C2 H2 118.8 . .
C2 C3 C4 119.8(4) . .
C2 C3 C7 121.6(4) . .
C4 C3 C7 118.5(4) . .
C3 C4 C5 118.8(3) . .
C10 C4 C3 118.6(4) . .
C10 C4 C5 122.6(3) . .
C4 C5 C11 122.1(3) . .
C6 C5 C4 118.6(3) . .
C6 C5 C11 119.3(3) . .
O2 C6 C1 116.4(3) . .
C5 C6 O2 120.8(3) . .
C5 C6 C1 122.6(4) . .
C3 C7 H7 119.4 . .
C8 C7 C3 121.2(4) . .
C8 C7 H7 119.4 . .
C7 C8 H8 119.9 . .
C7 C8 C9 120.2(4) . .
C9 C8 H8 119.9 . .
C8 C9 H9 119.6 . .
C10 C9 C8 120.7(4) . .
C10 C9 H9 119.6 . .
C4 C10 H10 119.6 . .
C9 C10 C4 120.8(4) . .
C9 C10 H10 119.6 . .
C12 C11 C5 121.0(3) . .
C20 C11 C5 120.1(3) . .
C20 C11 C12 118.8(3) . .
C13 C12 C11 122.3(4) . .
C17 C12 C11 119.3(3) . .
C17 C12 C13 118.2(4) . .
C12 C13 H13 119.5 . .
C14 C13 C12 120.9(4) . .
C14 C13 H13 119.5 . .
C13 C14 H14 120.0 . .
C13 C14 C15 120.1(4) . .
C15 C14 H14 120.0 . .
C14 C15 H15 119.6 . .
C16 C15 C14 120.9(4) . .
C16 C15 H15 119.6 . .
C15 C16 H16 119.7 . .
C15 C16 C17 120.6(5) . .
C17 C16 H16 119.7 . .
C12 C17 C16 119.3(4) . .
C18 C17 C12 119.7(4) . .
C18 C17 C16 121.0(4) . .
C17 C18 H18 119.1 . .
C19 C18 C17 121.8(4) . .
C19 C18 H18 119.1 . .
C18 C19 C20 118.1(4) . .
C18 C19 C21 123.0(4) . .
C20 C19 C21 118.7(3) . .
O1 C20 C19 115.7(3) . .
C11 C20 O1 121.8(3) . .
C11 C20 C19 122.1(3) . .
C19 C21 H21 116.7 . .
C22 C21 C19 126.5(4) . .
C22 C21 H21 116.7 . .
C21 C22 C23 121.2(5) . .
C21 C22 C24 124.9(5) . .
C24 C22 C23 113.8(5) . .
N2 C23 C22 179.8(7) . .
N1 C24 C22 177.0(7) . .
C1 C25 H25 115.4 . .
C26 C25 C1 129.3(4) . .
C26 C25 H25 115.4 . .
C25 C26 C27 124.7(5) . .
C25 C26 C28 120.9(5) . .
C27 C26 C28 113.6(5) . .
N3 C27 C26 177.7(12) . .
N4 C28 C26 178.0(7) . .
O1 C29 H29A 109.7 . .
O1 C29 H29B 109.7 . .
O1 C29 C30 110.0(3) . .
H29A C29 H29B 108.2 . .
C30 C29 H29A 109.7 . .
C30 C29 H29B 109.7 . .
N5 C30 C29 120.2(3) . .
N5 C30 C31 121.9(4) . .
C31 C30 C29 117.8(3) . .
C30 C31 H31 120.7 . .
C32 C31 C30 118.6(4) . .
C32 C31 H31 120.7 . .
C31 C32 H32 120.2 . .
C31 C32 C33 119.7(4) . .
C33 C32 H32 120.2 . .
C32 C33 H33 120.6 . .
C34 C33 C32 118.7(4) . .
C34 C33 H33 120.6 . .
N5 C34 C33 123.0(4) . .
N5 C34 H34 118.5 . .
C33 C34 H34 118.5 . .
O2 C35 H35A 109.6 . .
O2 C35 H35B 109.6 . .
O2 C35 C36 110.4(3) . .
H35A C35 H35B 108.1 . .
C36 C35 H35A 109.6 . .
C36 C35 H35B 109.6 . .
N6 C36 C35 118.9(3) . .
N6 C36 C37 121.5(4) . .
C37 C36 C35 119.6(4) . .
C36 C37 H37 120.1 . .
C36 C37 C38 119.7(4) . .
C38 C37 H37 120.1 . .
C37 C38 H38 120.3 . .
C37 C38 C39 119.3(4) . .
C39 C38 H38 120.3 . .
C38 C39 H39 120.9 . .
C38 C39 C40 118.2(4) . .
C40 C39 H39 120.9 . .
N6 C40 C39 123.1(4) . .
N6 C40 H40 118.4 . .
C39 C40 H40 118.4 . .

loop_
_geom_bond_atom_site_label_1
_geom_bond_atom_site_label_2
_geom_bond_distance
_geom_bond_site_symmetry_2
Cu3 Cl1 2.2624(10) .
Cu3 Cl2 2.4285(10) .
Cu3 O1 2.374(3) .
Cu3 O2 2.287(2) .
Cu3 N5 2.022(3) .
Cu3 N6 2.024(3) .
O1 C20 1.377(4) .
O1 C29 1.420(4) .
O2 C6 1.383(4) .
O2 C35 1.428(4) .
N1 C24 1.141(8) .
N2 C23 1.138(7) .
N3 C27 1.111(10) .
N4 C28 1.116(7) .
N5 C30 1.345(5) .
N5 C34 1.334(5) .
N6 C36 1.353(4) .
N6 C40 1.327(5) .
C1 C2 1.371(6) .
C1 C6 1.426(5) .
C1 C25 1.462(6) .
C2 H2 0.9300 .
C2 C3 1.393(6) .
C3 C4 1.417(6) .
C3 C7 1.426(6) .
C4 C5 1.438(5) .
C4 C10 1.406(5) .
C5 C6 1.374(5) .
C5 C11 1.494(5) .
C7 H7 0.9300 .
C7 C8 1.345(7) .
C8 H8 0.9300 .
C8 C9 1.398(7) .
C9 H9 0.9300 .
C9 C10 1.365(6) .
C10 H10 0.9300 .
C11 C12 1.428(5) .
C11 C20 1.375(5) .
C12 C13 1.415(5) .
C12 C17 1.414(6) .
C13 H13 0.9300 .
C13 C14 1.367(6) .
C14 H14 0.9300 .
C14 C15 1.402(7) .
C15 H15 0.9300 .
C15 C16 1.343(7) .
C16 H16 0.9300 .
C16 C17 1.420(6) .
C17 C18 1.404(6) .
C18 H18 0.9300 .
C18 C19 1.366(5) .
C19 C20 1.433(5) .
C19 C21 1.466(5) .
C21 H21 0.9300 .
C21 C22 1.332(6) .
C22 C23 1.433(7) .
C22 C24 1.417(8) .
C25 H25 0.9300 .
C25 C26 1.315(6) .
C26 C27 1.413(9) .
C26 C28 1.448(8) .
C29 H29A 0.9700 .
C29 H29B 0.9700 .
C29 C30 1.494(6) .
C30 C31 1.393(5) .
C31 H31 0.9300 .
C31 C32 1.367(6) .
C32 H32 0.9300 .
C32 C33 1.373(6) .
C33 H33 0.9300 .
C33 C34 1.372(6) .
C34 H34 0.9300 .
C35 H35A 0.9700 .
C35 H35B 0.9700 .
C35 C36 1.487(5) .
C36 C37 1.362(5) .
C37 H37 0.9300 .
C37 C38 1.370(6) .
C38 H38 0.9300 .
C38 C39 1.370(7) .
C39 H39 0.9300 .
C39 C40 1.374(6) .
C40 H40 0.9300 .

loop_
_geom_torsion_atom_site_label_1
_geom_torsion_atom_site_label_2
_geom_torsion_atom_site_label_3
_geom_torsion_atom_site_label_4
_geom_torsion
_geom_torsion_site_symmetry_1
_geom_torsion_site_symmetry_2
_geom_torsion_site_symmetry_3
_geom_torsion_site_symmetry_4
Cu3 O1 C20 C11 81.9(4) . . . .
Cu3 O1 C20 C19 -91.3(3) . . . .
Cu3 O1 C29 C30 -6.2(4) . . . .
Cu3 O2 C6 C1 -90.7(3) . . . .
Cu3 O2 C6 C5 85.5(4) . . . .
Cu3 O2 C35 C36 -24.9(4) . . . .
Cu3 N5 C30 C29 6.1(5) . . . .
Cu3 N5 C30 C31 -173.7(3) . . . .
Cu3 N5 C34 C33 174.6(3) . . . .
Cu3 N6 C36 C35 -4.6(5) . . . .
Cu3 N6 C36 C37 176.0(4) . . . .
Cu3 N6 C40 C39 -176.3(4) . . . .
O1 C29 C30 N5 1.0(5) . . . .
O1 C29 C30 C31 -179.1(4) . . . .
O2 C35 C36 N6 21.1(5) . . . .
O2 C35 C36 C37 -159.6(4) . . . .
N5 C30 C31 C32 -0.8(7) . . . .
N6 C36 C37 C38 2.1(8) . . . .
C1 C2 C3 C4 -2.5(6) . . . .
C1 C2 C3 C7 -178.7(4) . . . .
C1 C25 C26 C27 0.0(10) . . . .
C1 C25 C26 C28 -169.2(4) . . . .
C2 C1 C6 O2 -177.5(3) . . . .
C2 C1 C6 C5 6.4(5) . . . .
C2 C1 C25 C26 -18.7(7) . . . .
C2 C3 C4 C5 3.9(5) . . . .
C2 C3 C4 C10 -175.4(3) . . . .
C2 C3 C7 C8 175.8(4) . . . .
C3 C4 C5 C6 -0.2(5) . . . .
C3 C4 C5 C11 -177.7(3) . . . .
C3 C4 C10 C9 -1.0(5) . . . .
C3 C7 C8 C9 0.1(7) . . . .
C4 C3 C7 C8 -0.4(6) . . . .
C4 C5 C6 O2 179.1(3) . . . .
C4 C5 C6 C1 -5.0(5) . . . .
C4 C5 C11 C12 -65.3(5) . . . .
C4 C5 C11 C20 118.1(4) . . . .
C5 C4 C10 C9 179.7(3) . . . .
C5 C11 C12 C13 -5.4(6) . . . .
C5 C11 C12 C17 -179.3(3) . . . .
C5 C11 C20 O1 8.3(5) . . . .
C5 C11 C20 C19 -179.0(3) . . . .
C6 O2 C35 C36 135.6(3) . . . .
C6 C1 C2 C3 -2.5(6) . . . .
C6 C1 C25 C26 156.4(4) . . . .
C6 C5 C11 C12 117.3(4) . . . .
C6 C5 C11 C20 -59.3(4) . . . .
C7 C3 C4 C5 -179.8(3) . . . .
C7 C3 C4 C10 0.9(5) . . . .
C7 C8 C9 C10 -0.2(6) . . . .
C8 C9 C10 C4 0.7(6) . . . .
C10 C4 C5 C6 179.0(3) . . . .
C10 C4 C5 C11 1.6(5) . . . .
C11 C5 C6 O2 -3.4(5) . . . .
C11 C5 C6 C1 172.5(3) . . . .
C11 C12 C13 C14 -175.6(4) . . . .
C11 C12 C17 C16 176.7(4) . . . .
C11 C12 C17 C18 -1.0(6) . . . .
C12 C11 C20 O1 -168.3(3) . . . .
C12 C11 C20 C19 4.4(5) . . . .
C12 C13 C14 C15 1.2(7) . . . .
C12 C17 C18 C19 3.3(6) . . . .
C13 C12 C17 C16 2.6(6) . . . .
C13 C12 C17 C18 -175.2(4) . . . .
C13 C14 C15 C16 -1.9(8) . . . .
C14 C15 C16 C17 2.9(8) . . . .
C15 C16 C17 C12 -3.3(7) . . . .
C15 C16 C17 C18 174.4(5) . . . .
C16 C17 C18 C19 -174.4(4) . . . .
C17 C12 C13 C14 -1.6(6) . . . .
C17 C18 C19 C20 -1.7(6) . . . .
C17 C18 C19 C21 172.4(4) . . . .
C18 C19 C20 O1 170.9(3) . . . .
C18 C19 C20 C11 -2.2(5) . . . .
C18 C19 C21 C22 30.0(6) . . . .
C19 C21 C22 C23 -174.1(4) . . . .
C19 C21 C22 C24 9.5(8) . . . .
C20 O1 C29 C30 152.7(3) . . . .
C20 C11 C12 C13 171.2(4) . . . .
C20 C11 C12 C17 -2.7(5) . . . .
C20 C19 C21 C22 -155.9(4) . . . .
C21 C19 C20 O1 -3.5(5) . . . .
C21 C19 C20 C11 -176.6(3) . . . .
C25 C1 C2 C3 172.6(4) . . . .
C25 C1 C6 O2 7.0(4) . . . .
C25 C1 C6 C5 -169.1(3) . . . .
C29 O1 C20 C11 -74.9(4) . . . .
C29 O1 C20 C19 111.9(4) . . . .
C29 C30 C31 C32 179.3(4) . . . .
C30 N5 C34 C33 0.6(6) . . . .
C30 C31 C32 C33 0.8(7) . . . .
C31 C32 C33 C34 -0.2(7) . . . .
C32 C33 C34 N5 -0.6(7) . . . .
C34 N5 C30 C29 179.9(3) . . . .
C34 N5 C30 C31 0.1(5) . . . .
C35 O2 C6 C1 113.3(3) . . . .
C35 O2 C6 C5 -70.5(4) . . . .
C35 C36 C37 C38 -177.3(5) . . . .
C36 N6 C40 C39 1.6(6) . . . .
C36 C37 C38 C39 -1.8(9) . . . .
C37 C38 C39 C40 1.4(9) . . . .
C38 C39 C40 N6 -1.4(8) . . . .
C40 N6 C36 C35 177.4(4) . . . .
C40 N6 C36 C37 -1.9(6) . . . .

loop_
_smtbx_masks_void_nr
_smtbx_masks_void_average_x
_smtbx_masks_void_average_y
_smtbx_masks_void_average_z
_smtbx_masks_void_volume
_smtbx_masks_void_count_electrons
1 0.019 -0.019 0.250 139.6 31.6
2 -0.019 0.019 0.750 139.6 32.1
3 0.094 0.133 0.413 8.1 0.0
4 0.129 0.129 0.500 14.6 0.1
5 -0.129 0.871 0.000 14.6 0.2
6 -0.094 0.867 0.913 8.1 0.0
7 0.133 0.094 0.587 8.1 0.0
8 0.481 0.481 0.500 139.6 32.0
9 0.371 0.629 0.250 14.6 0.2
10 0.367 0.594 0.163 8.1 0.0
11 0.519 0.519 0.000 139.6 31.5
12 0.406 0.633 0.338 8.1 0.0
13 0.629 0.371 0.750 14.6 0.2
14 0.594 0.367 0.838 8.1 0.0
15 0.633 0.406 0.662 8.1 0.0
16 0.867 0.906 0.087 8.1 0.0
